data_7209047
loop_
_publ_author_name
'Bezzu, C. Grazia'
'Kariuki, Benson M.'
'Helliwell, Madeleine'
'Tuna, Floriana'
'Warren, John E.'
'Allan, David R.'
'McKeown, Neil B.'

_publ_section_title
;
 In-situ coordination chemistry within cobalt-containing phthalocyanine
 nanoporous crystals
;
_journal_issue 8
_journal_name_full CrystEngComm
_journal_page_first 1545
_journal_paper_doi 10.1039/c2ce26463c
_journal_volume 15
_journal_year 2013
_chemical_formula_sum 'C135.5 H157.17 Co N12 O8.75'
_chemical_formula_weight 2152.83
_space_group_IT_number 222
_symmetry_cell_setting cubic
_symmetry_space_group_name_Hall '-P 4a 2bc 3'
_symmetry_space_group_name_H-M 'P n -3 n :2'
_atom_sites_solution_hydrogens geom
_atom_sites_solution_primary direct
_atom_sites_solution_secondary difmap
_audit_creation_method SHELXL-97
_audit_update_record
;
2012-11-21 # Formatted by publCIF
;
_cell_angle_alpha 90.00
_cell_angle_beta 90.00
_cell_angle_gamma 90.00
_cell_formula_units_Z 12
_cell_length_a 37.5719(16)
_cell_length_b 37.5719(16)
_cell_length_c 37.5719(16)
_cell_measurement_reflns_used 9989
_cell_measurement_temperature 150(2)
_cell_measurement_theta_max 21.43
_cell_measurement_theta_min 2.37
_cell_volume 53038(4)
_computing_cell_refinement 'Bruker SAINT'
_computing_data_collection 'Bruker APEX2'
_computing_data_reduction 'Bruker SAINT'
_computing_molecular_graphics 'Bruker SHELXTL'
_computing_publication_material 'Bruker SHELXTL'
_computing_structure_refinement 'SHELXL-97 (Sheldrick, 1997)'
_computing_structure_solution 'SHELXS-97 (Sheldrick, 1990)'
_diffrn_ambient_temperature 150(2)
_diffrn_measured_fraction_theta_full 0.996
_diffrn_measured_fraction_theta_max 0.996
_diffrn_measurement_device_type 'CCD area detector'
_diffrn_measurement_method 'phi and omega scans'
_diffrn_radiation_monochromator silicon
_diffrn_radiation_source 'Station 9.8, SRS, Daresbury'
_diffrn_radiation_type synchrotron
_diffrn_radiation_wavelength 0.69390
_diffrn_reflns_av_R_equivalents 0.0000
_diffrn_reflns_av_sigmaI/netI 0.0281
_diffrn_reflns_limit_h_max 25
_diffrn_reflns_limit_h_min 0
_diffrn_reflns_limit_k_max 31
_diffrn_reflns_limit_k_min 0
_diffrn_reflns_limit_l_max 44
_diffrn_reflns_limit_l_min 2
_diffrn_reflns_number 7811
_diffrn_reflns_theta_full 24.39
_diffrn_reflns_theta_max 24.39
_diffrn_reflns_theta_min 1.83
_diffrn_standards_number 0
_exptl_absorpt_coefficient_mu 0.140
_exptl_absorpt_correction_T_max 0.7453
_exptl_absorpt_correction_T_min 0.6191
_exptl_absorpt_correction_type multi-scan
_exptl_absorpt_process_details SADABS
_exptl_crystal_colour green
_exptl_crystal_density_diffrn 0.809
_exptl_crystal_density_method 'not measured'
_exptl_crystal_description block
_exptl_crystal_F_000 13814
_exptl_crystal_size_max 0.25
_exptl_crystal_size_mid 0.20
_exptl_crystal_size_min 0.15
_refine_diff_density_max 0.680
_refine_diff_density_min -0.432
_refine_diff_density_rms 0.064
_refine_ls_extinction_method none
_refine_ls_goodness_of_fit_ref 1.184
_refine_ls_hydrogen_treatment constr
_refine_ls_matrix_type full
_refine_ls_number_parameters 332
_refine_ls_number_reflns 7811
_refine_ls_number_restraints 1
_refine_ls_restrained_S_all 1.190
_refine_ls_R_factor_all 0.1037
_refine_ls_R_factor_gt 0.0835
_refine_ls_shift/su_max 0.001
_refine_ls_shift/su_mean 0.000
_refine_ls_structure_factor_coef Fsqd
_refine_ls_weighting_details 'calc w=1/[\s^2^(Fo^2^)+(0.2000P)^2^+0.0000P] where P=(Fo^2^+2Fc^2^)/3'
_refine_ls_weighting_scheme calc
_refine_ls_wR_factor_gt 0.2717
_refine_ls_wR_factor_ref 0.2950
_reflns_number_gt 5594
_reflns_number_total 7811
_reflns_threshold_expression >2sigma(I)
_cod_data_source_file c2ce26463c.txt
_cod_data_source_block PNC[cIm-Co-vIm]
_cod_original_sg_symbol_H-M Pn-3n
_cod_original_formula_sum 'C135.50 H157.17 Co N12 O8.75'
_cod_database_code 7209047

loop_
_symmetry_equiv_pos_as_xyz
'x, y, z'
'-x+1/2, -y+1/2, z'
'-x+1/2, y, -z+1/2'
'x, -y+1/2, -z+1/2'
'z, x, y'
'z, -x+1/2, -y+1/2'
'-z+1/2, -x+1/2, y'
'-z+1/2, x, -y+1/2'
'y, z, x'
'-y+1/2, z, -x+1/2'
'y, -z+1/2, -x+1/2'
'-y+1/2, -z+1/2, x'
'y, x, -z+1/2'
'-y+1/2, -x+1/2, -z+1/2'
'y, -x+1/2, z'
'-y+1/2, x, z'
'x, z, -y+1/2'
'-x+1/2, z, y'
'-x+1/2, -z+1/2, -y+1/2'
'x, -z+1/2, y'
'z, y, -x+1/2'
'z, -y+1/2, x'
'-z+1/2, y, x'
'-z+1/2, -y+1/2, -x+1/2'
'-x, -y, -z'
'x-1/2, y-1/2, -z'
'x-1/2, -y, z-1/2'
'-x, y-1/2, z-1/2'
'-z, -x, -y'
'-z, x-1/2, y-1/2'
'z-1/2, x-1/2, -y'
'z-1/2, -x, y-1/2'
'-y, -z, -x'
'y-1/2, -z, x-1/2'
'-y, z-1/2, x-1/2'
'y-1/2, z-1/2, -x'
'-y, -x, z-1/2'
'y-1/2, x-1/2, z-1/2'
'-y, x-1/2, -z'
'y-1/2, -x, -z'
'-x, -z, y-1/2'
'x-1/2, -z, -y'
'x-1/2, z-1/2, y-1/2'
'-x, z-1/2, -y'
'-z, -y, x-1/2'
'-z, y-1/2, -x'
'z-1/2, -y, -x'
'z-1/2, y-1/2, x-1/2'

loop_
_atom_site_label
_atom_site_type_symbol
_atom_site_fract_x
_atom_site_fract_y
_atom_site_fract_z
_atom_site_U_iso_or_equiv
_atom_site_adp_type
_atom_site_occupancy
_atom_site_symmetry_multiplicity
_atom_site_calc_flag
_atom_site_refinement_flags
_atom_site_disorder_assembly
_atom_site_disorder_group
Co1 Co 0.7500 0.7500 0.08672(2) 0.0413(3) Uani 1 4 d S . .
O1 O 0.61215(5) 0.90437(5) 0.11152(6) 0.0529(5) Uani 1 1 d . A .
O2 O 0.66936(5) 0.93958(5) 0.11202(6) 0.0594(6) Uani 1 1 d . . .
N1 N 0.72204(5) 0.79296(5) 0.08716(6) 0.0451(5) Uani 1 1 d . A .
N2 N 0.76847(6) 0.83733(6) 0.08973(6) 0.0484(6) Uani 1 1 d . A .
C1 C 0.67471(7) 0.83186(7) 0.09292(8) 0.0466(6) Uani 1 1 d . . .
C2 C 0.64191(7) 0.84795(7) 0.09847(8) 0.0481(7) Uani 1 1 d . A .
H2 H 0.6204 0.8346 0.0981 0.072 Uiso 1 1 calc R . .
C3 C 0.64182(7) 0.88429(7) 0.10456(8) 0.0485(7) Uani 1 1 d . . .
C4 C 0.67356(7) 0.90417(7) 0.10402(8) 0.0505(7) Uani 1 1 d . A .
C5 C 0.70587(7) 0.88805(6) 0.09754(9) 0.0509(7) Uani 1 1 d . . .
H5 H 0.7273 0.9015 0.0966 0.076 Uiso 1 1 calc R A .
C6 C 0.70592(7) 0.85174(7) 0.09244(8) 0.0472(6) Uani 1 1 d . A .
C7 C 0.73521(7) 0.82679(7) 0.08907(7) 0.0453(6) Uani 1 1 d . . .
C8 C 0.79498(7) 0.81433(7) 0.08910(7) 0.0444(6) Uani 1 1 d . . .
C9 C 0.57918(7) 0.88728(8) 0.11423(9) 0.0581(8) Uani 1 1 d . . .
C10 C 0.56986(9) 0.87324(8) 0.14762(11) 0.0689(10) Uani 1 1 d . A .
C11 C 0.53567(10) 0.85946(10) 0.15009(14) 0.0904(14) Uani 1 1 d . . .
H11 H 0.5279 0.8497 0.1721 0.136 Uiso 1 1 calc R A .
C12 C 0.51312(11) 0.85961(13) 0.12185(18) 0.1043(17) Uani 1 1 d . A .
H12 H 0.4899 0.8500 0.1246 0.156 Uiso 1 1 calc R . .
C13 C 0.52298(10) 0.87314(13) 0.08968(16) 0.0998(16) Uani 1 1 d . . .
H13 H 0.5067 0.8725 0.0703 0.150 Uiso 1 1 calc R A .
C14 C 0.55737(9) 0.88822(10) 0.08470(11) 0.0740(10) Uani 1 1 d . A .
C15 C 0.59528(10) 0.87520(9) 0.17837(11) 0.0754(10) Uani 1 1 d . . .
H15 H 0.6195 0.8690 0.1693 0.113 Uiso 1 1 calc R A .
C16 C 0.59678(12) 0.91323(10) 0.19307(12) 0.0846(11) Uani 1 1 d . A .
H16A H 0.6035 0.9297 0.1740 0.127 Uiso 1 1 calc R . .
H16B H 0.6144 0.9144 0.2123 0.127 Uiso 1 1 calc R . .
H16C H 0.5733 0.9199 0.2024 0.127 Uiso 1 1 calc R . .
C17 C 0.58672(16) 0.84990(13) 0.20916(14) 0.1142(18) Uani 1 1 d . A .
H17A H 0.5623 0.8542 0.2174 0.171 Uiso 1 1 calc R . .
H17B H 0.6034 0.8541 0.2288 0.171 Uiso 1 1 calc R . .
H17C H 0.5890 0.8252 0.2010 0.171 Uiso 1 1 calc R . .
C18 C 0.56960(12) 0.90566(12) 0.05065(12) 0.0910(12) Uani 1 1 d . . .
H18 H 0.5958 0.9016 0.0481 0.137 Uiso 1 1 calc R A .
C19 C 0.5512(2) 0.8913(2) 0.01747(19) 0.171(3) Uani 1 1 d . A .
H19A H 0.5599 0.8673 0.0124 0.257 Uiso 1 1 calc R . .
H19B H 0.5565 0.9069 -0.0028 0.257 Uiso 1 1 calc R . .
H19C H 0.5255 0.8907 0.0214 0.257 Uiso 1 1 calc R . .
C20 C 0.56330(17) 0.94535(15) 0.05398(18) 0.131(2) Uani 1 1 d . A .
H20A H 0.5377 0.9500 0.0553 0.196 Uiso 1 1 calc R . .
H20B H 0.5733 0.9575 0.0332 0.196 Uiso 1 1 calc R . .
H20C H 0.5749 0.9542 0.0756 0.196 Uiso 1 1 calc R . .
C21A C 0.70001(11) 0.96031(14) 0.11124(14) 0.041(2) Uiso 0.440(7) 1 d PG A 1
C22A C 0.70871(14) 0.98030(15) 0.08135(13) 0.066(2) Uiso 0.440(7) 1 d PG A 1
C23A C 0.73939(16) 1.00097(14) 0.08120(15) 0.065(2) Uiso 0.440(7) 1 d PG A 1
H23A H 0.7453 1.0146 0.0608 0.097 Uiso 0.440(7) 1 calc PR A 1
C24A C 0.76137(12) 1.00166(14) 0.11095(18) 0.072(2) Uiso 0.440(7) 1 d PG A 1
H24A H 0.7823 1.0158 0.1109 0.108 Uiso 0.440(7) 1 calc PR A 1
C25A C 0.75267(12) 0.98168(14) 0.14085(16) 0.065(2) Uiso 0.440(7) 1 d PG A 1
H25A H 0.7677 0.9821 0.1612 0.098 Uiso 0.440(7) 1 calc PR A 1
C26A C 0.72199(12) 0.96100(13) 0.14099(13) 0.0446(16) Uiso 0.440(7) 1 d PG A 1
C21B C 0.69776(10) 0.96024(12) 0.10563(11) 0.049(2) Uiso 0.560(7) 1 d PG A 2
C22B C 0.69932(10) 0.97816(12) 0.07330(10) 0.0541(14) Uiso 0.560(7) 1 d PG A 2
C23B C 0.72817(12) 1.00001(11) 0.06564(11) 0.0728(18) Uiso 0.560(7) 1 d PG A 2
H23B H 0.7292 1.0123 0.0435 0.109 Uiso 0.560(7) 1 calc PR A 2
C24B C 0.75546(10) 1.00394(11) 0.09030(15) 0.073(2) Uiso 0.560(7) 1 d PG A 2
H24B H 0.7752 1.0189 0.0851 0.109 Uiso 0.560(7) 1 calc PR A 2
C25B C 0.75390(9) 0.98602(12) 0.12263(13) 0.0634(16) Uiso 0.560(7) 1 d PG A 2
H25B H 0.7726 0.9887 0.1395 0.095 Uiso 0.560(7) 1 calc PR A 2
C26B C 0.72505(11) 0.96416(11) 0.13029(11) 0.0566(15) Uiso 0.560(7) 1 d PGD A 2
C27A C 0.6859(3) 0.9782(2) 0.0471(2) 0.071(2) Uiso 0.440(7) 1 d P A 1
H27A H 0.6779 0.9529 0.0457 0.107 Uiso 0.440(7) 1 calc PR A 1
C28A C 0.6480(4) 1.0021(4) 0.0475(4) 0.099(4) Uiso 0.440(7) 1 d P A 1
H28D H 0.6397 1.0057 0.0231 0.149 Uiso 0.440(7) 1 calc PR A 1
H28E H 0.6525 1.0253 0.0587 0.149 Uiso 0.440(7) 1 calc PR A 1
H28F H 0.6298 0.9893 0.0612 0.149 Uiso 0.440(7) 1 calc PR A 1
C29A C 0.7007(5) 0.9862(5) 0.0113(5) 0.164(6) Uiso 0.440(7) 1 d P A 1
H29A H 0.7108 0.9644 0.0011 0.246 Uiso 0.440(7) 1 calc PR A 1
H29B H 0.7193 1.0043 0.0135 0.246 Uiso 0.440(7) 1 calc PR A 1
H29C H 0.6816 0.9950 -0.0042 0.246 Uiso 0.440(7) 1 calc PR A 1
C27B C 0.6677(2) 0.97379(18) 0.04842(18) 0.0710(18) Uiso 0.560(7) 1 d P A 2
H27B H 0.6483 0.9608 0.0613 0.107 Uiso 0.560(7) 1 calc PR A 2
C28B C 0.6546(3) 1.0100(3) 0.0385(3) 0.107(4) Uiso 0.560(7) 1 d P A 2
H28A H 0.6305 1.0082 0.0288 0.161 Uiso 0.560(7) 1 calc PR A 2
H28B H 0.6705 1.0204 0.0206 0.161 Uiso 0.560(7) 1 calc PR A 2
H28C H 0.6544 1.0252 0.0597 0.161 Uiso 0.560(7) 1 calc PR A 2
C29B C 0.6784(3) 0.9530(3) 0.0177(3) 0.143(4) Uiso 0.560(7) 1 d P A 2
H29D H 0.6913 0.9317 0.0256 0.215 Uiso 0.560(7) 1 calc PR A 2
H29E H 0.6940 0.9674 0.0024 0.215 Uiso 0.560(7) 1 calc PR A 2
H29F H 0.6573 0.9458 0.0042 0.215 Uiso 0.560(7) 1 calc PR A 2
C30 C 0.71919(15) 0.94286(13) 0.16888(12) 0.1078(17) Uani 1 1 d D . .
H30 H 0.7041 0.9213 0.1650 0.162 Uiso 1 1 calc R A 1
C31 C 0.70525(16) 0.96532(15) 0.19924(15) 0.1229(19) Uani 1 1 d . A .
H31A H 0.7218 0.9849 0.2039 0.184 Uiso 1 1 calc R . .
H31B H 0.7030 0.9506 0.2206 0.184 Uiso 1 1 calc R . .
H31C H 0.6819 0.9750 0.1929 0.184 Uiso 1 1 calc R . .
C32A C 0.7592(3) 0.9323(3) 0.1808(3) 0.118(4) Uiso 0.632(13) 1 d P A 1
H32A H 0.7737 0.9539 0.1825 0.178 Uiso 0.632(13) 1 calc PR A 1
H32B H 0.7696 0.9162 0.1632 0.178 Uiso 0.632(13) 1 calc PR A 1
H32C H 0.7584 0.9205 0.2041 0.178 Uiso 0.632(13) 1 calc PR A 1
C32B C 0.7375(4) 0.9090(4) 0.1811(4) 0.105(5) Uiso 0.368(13) 1 d P A 2
H32D H 0.7195 0.8911 0.1869 0.157 Uiso 0.368(13) 1 calc PR A 2
H32E H 0.7519 0.9141 0.2022 0.157 Uiso 0.368(13) 1 calc PR A 2
H32F H 0.7528 0.9001 0.1620 0.157 Uiso 0.368(13) 1 calc PR A 2
N1S N 0.7500 0.7500 0.03524(14) 0.0520(11) Uani 1 4 d S . .
C1S C 0.7773(2) 0.7440(2) 0.0138(2) 0.084(2) Uiso 0.50 1 d P . .
C2S C 0.76830(17) 0.7481(3) -0.0216(2) 0.090(2) Uiso 0.25 1 d P . .
N2S N 0.76830(17) 0.7481(3) -0.0216(2) 0.090(2) Uiso 0.25 1 d P . .
N3S N 0.7500 0.7500 0.13887(13) 0.0468(10) Uani 1 4 d S . .
C3S C 0.7762(2) 0.7391(2) 0.1602(2) 0.0737(18) Uiso 0.50 1 d P . .
C4S C 0.76725(18) 0.7441(3) 0.19499(18) 0.083(2) Uiso 0.25 1 d P . .
N4S N 0.76725(18) 0.7441(3) 0.19499(18) 0.083(2) Uiso 0.25 1 d P . .
O1S O 0.5725(3) 0.7894(3) 0.0424(3) 0.158(3) Uiso 0.50 1 d P . .
O2S O 0.7500 0.7500 0.7500 0.086(7) Uiso 0.50 24 d SP . .

loop_
_atom_site_aniso_label
_atom_site_aniso_U_11
_atom_site_aniso_U_22
_atom_site_aniso_U_33
_atom_site_aniso_U_23
_atom_site_aniso_U_13
_atom_site_aniso_U_12
Co1 0.0313(3) 0.0313(3) 0.0611(5) 0.000 0.000 0.000
O1 0.0358(10) 0.0392(10) 0.0837(14) -0.0036(9) 0.0046(9) 0.0047(7)
O2 0.0391(10) 0.0346(10) 0.1044(17) -0.0049(9) 0.0062(10) 0.0033(7)
N1 0.0338(11) 0.0339(11) 0.0675(15) 0.0015(10) 0.0036(9) 0.0008(8)
N2 0.0353(12) 0.0368(11) 0.0730(16) 0.0013(10) 0.0023(10) 0.0005(9)
C1 0.0361(13) 0.0373(13) 0.0664(17) 0.0055(11) 0.0019(12) 0.0012(10)
C2 0.0370(13) 0.0385(14) 0.0688(18) 0.0003(12) 0.0039(12) 0.0004(10)
C3 0.0361(13) 0.0432(14) 0.0661(17) 0.0011(12) 0.0037(12) 0.0042(11)
C4 0.0424(15) 0.0335(13) 0.0755(19) 0.0004(12) 0.0006(13) 0.0017(11)
C5 0.0350(13) 0.0332(13) 0.085(2) 0.0005(12) 0.0026(13) -0.0016(10)
C6 0.0353(13) 0.0381(13) 0.0682(17) 0.0018(12) 0.0013(12) 0.0006(10)
C7 0.0355(13) 0.0353(13) 0.0650(17) -0.0015(11) 0.0016(11) -0.0005(10)
C8 0.0363(13) 0.0325(12) 0.0644(17) 0.0000(11) 0.0010(11) 0.0020(10)
C9 0.0361(14) 0.0453(16) 0.093(2) -0.0178(15) 0.0063(14) 0.0028(11)
C10 0.0526(18) 0.0467(17) 0.107(3) -0.0136(16) 0.0256(18) -0.0004(13)
C11 0.061(2) 0.072(2) 0.139(4) -0.030(2) 0.034(2) -0.0128(18)
C12 0.050(2) 0.100(3) 0.163(5) -0.056(3) 0.033(3) -0.018(2)
C13 0.047(2) 0.107(3) 0.146(4) -0.060(3) -0.010(2) 0.003(2)
C14 0.0475(18) 0.075(2) 0.099(3) -0.031(2) -0.0051(17) 0.0077(15)
C15 0.074(2) 0.064(2) 0.088(3) 0.0047(18) 0.0176(19) 0.0089(17)
C16 0.095(3) 0.069(2) 0.089(3) -0.0123(19) -0.001(2) 0.002(2)
C17 0.148(5) 0.085(3) 0.109(4) 0.018(3) 0.041(3) 0.012(3)
C18 0.080(3) 0.104(3) 0.089(3) -0.015(2) -0.016(2) 0.017(2)
C19 0.191(8) 0.200(8) 0.123(5) -0.017(5) -0.021(5) -0.034(6)
C20 0.137(5) 0.104(4) 0.151(5) 0.004(3) -0.011(4) 0.016(3)
C30 0.132(4) 0.091(3) 0.100(3) -0.023(2) -0.036(3) 0.056(3)
C31 0.125(4) 0.126(4) 0.118(4) -0.030(3) -0.007(3) 0.040(3)
N1S 0.0441(15) 0.0441(15) 0.068(3) 0.000 0.000 0.000
N3S 0.0429(14) 0.0429(14) 0.055(3) 0.000 0.000 0.000

loop_
_atom_type_symbol
_atom_type_description
_atom_type_scat_dispersion_real
_atom_type_scat_dispersion_imag
_atom_type_scat_source
C C 0.0033 0.0016 'International Tables Vol C Tables 4.2.6.8 and 6.1.1.4'
H H 0.0000 0.0000 'International Tables Vol C Tables 4.2.6.8 and 6.1.1.4'
N N 0.0061 0.0033 'International Tables Vol C Tables 4.2.6.8 and 6.1.1.4'
O O 0.0106 0.0060 'International Tables Vol C Tables 4.2.6.8 and 6.1.1.4'
Co Co 0.3494 0.9721 'International Tables Vol C Tables 4.2.6.8 and 6.1.1.4'

loop_
_geom_angle_atom_site_label_1
_geom_angle_atom_site_label_2
_geom_angle_atom_site_label_3
_geom_angle
_geom_angle_site_symmetry_1
_geom_angle_site_symmetry_3
N1 Co1 N1 89.996(2) 15_565 2_665
N1 Co1 N1 179.04(14) 15_565 16_655
N1 Co1 N1 89.993(1) 2_665 16_655
N1 Co1 N1 89.996(2) 15_565 .
N1 Co1 N1 179.03(14) 2_665 .
N1 Co1 N1 89.998(2) 16_655 .
N1 Co1 N1S 90.48(7) 15_565 .
N1 Co1 N1S 90.48(7) 2_665 .
N1 Co1 N1S 90.48(7) 16_655 .
N1 Co1 N1S 90.49(7) . .
N1 Co1 N3S 89.52(7) 15_565 .
N1 Co1 N3S 89.52(7) 2_665 .
N1 Co1 N3S 89.52(7) 16_655 .
N1 Co1 N3S 89.51(7) . .
N1S Co1 N3S 180.000(1) . .
C3 O1 C9 118.7(2) . .
C21B O2 C4 115.5(3) . .
C21B O2 C21A 9.3(3) . .
C4 O2 C21A 116.3(3) . .
C7 N1 C8 107.9(2) . 16_655
C7 N1 Co1 125.64(17) . .
C8 N1 Co1 126.22(17) 16_655 .
C7 N2 C8 121.5(2) . .
C2 C1 C6 121.1(2) . .
C2 C1 C8 133.0(2) . 16_655
C6 C1 C8 105.8(2) . 16_655
C3 C2 C1 117.2(2) . .
C3 C2 H2 121.4 . .
C1 C2 H2 121.4 . .
O1 C3 C2 125.2(2) . .
O1 C3 C4 113.6(2) . .
C2 C3 C4 121.2(2) . .
O2 C4 C5 124.4(2) . .
O2 C4 C3 114.4(2) . .
C5 C4 C3 121.1(2) . .
C6 C5 C4 117.4(2) . .
C6 C5 H5 121.3 . .
C4 C5 H5 121.3 . .
C5 C6 C1 121.9(2) . .
C5 C6 C7 130.8(2) . .
C1 C6 C7 107.1(2) . .
N2 C7 N1 128.9(2) . .
N2 C7 C6 121.7(2) . .
N1 C7 C6 109.3(2) . .
N2 C8 N1 127.7(2) . 15_565
N2 C8 C1 122.2(2) . 15_565
N1 C8 C1 109.9(2) 15_565 15_565
C14 C9 O1 117.1(3) . .
C14 C9 C10 125.4(3) . .
O1 C9 C10 117.3(3) . .
C11 C10 C9 115.5(4) . .
C11 C10 C15 123.7(4) . .
C9 C10 C15 120.7(3) . .
C12 C11 C10 121.6(5) . .
C12 C11 H11 119.2 . .
C10 C11 H11 119.2 . .
C11 C12 C13 121.7(4) . .
C11 C12 H12 119.2 . .
C13 C12 H12 119.2 . .
C12 C13 C14 120.8(4) . .
C12 C13 H13 119.6 . .
C14 C13 H13 119.6 . .
C9 C14 C13 115.0(4) . .
C9 C14 C18 120.8(3) . .
C13 C14 C18 124.1(4) . .
C10 C15 C17 114.7(4) . .
C10 C15 C16 110.3(3) . .
C17 C15 C16 108.3(4) . .
C10 C15 H15 107.8 . .
C17 C15 H15 107.8 . .
C16 C15 H15 107.8 . .
C15 C16 H16A 109.5 . .
C15 C16 H16B 109.5 . .
H16A C16 H16B 109.5 . .
C15 C16 H16C 109.5 . .
H16A C16 H16C 109.5 . .
H16B C16 H16C 109.5 . .
C15 C17 H17A 109.5 . .
C15 C17 H17B 109.5 . .
H17A C17 H17B 109.5 . .
C15 C17 H17C 109.5 . .
H17A C17 H17C 109.5 . .
H17B C17 H17C 109.5 . .
C14 C18 C20 108.1(4) . .
C14 C18 C19 113.8(5) . .
C20 C18 C19 110.1(5) . .
C14 C18 H18 108.2 . .
C20 C18 H18 108.2 . .
C19 C18 H18 108.2 . .
C18 C19 H19A 109.5 . .
C18 C19 H19B 109.5 . .
H19A C19 H19B 109.5 . .
C18 C19 H19C 109.5 . .
H19A C19 H19C 109.5 . .
H19B C19 H19C 109.5 . .
C18 C20 H20A 109.5 . .
C18 C20 H20B 109.5 . .
H20A C20 H20B 109.5 . .
C18 C20 H20C 109.5 . .
H20A C20 H20C 109.5 . .
H20B C20 H20C 109.5 . .
C22A C21A C26A 120.0 . .
C22A C21A O2 121.0(3) . .
C26A C21A O2 119.0(3) . .
C23A C22A C21A 120.0 . .
C23A C22A C27A 118.9(5) . .
C21A C22A C27A 121.0(5) . .
C22A C23A C24A 120.0 . .
C22A C23A H23A 120.0 . .
C24A C23A H23A 120.0 . .
C25A C24A C23A 120.0 . .
C25A C24A H24A 120.0 . .
C23A C24A H24A 120.0 . .
C24A C25A C26A 120.0 . .
C24A C25A H25A 120.0 . .
C26A C25A H25A 120.0 . .
C30 C26A C25A 112.1(4) . .
C30 C26A C21A 127.7(4) . .
C25A C26A C21A 120.0 . .
O2 C21B C22B 118.1(3) . .
O2 C21B C26B 121.9(3) . .
C22B C21B C26B 120.0 . .
C23B C22B C21B 120.0 . .
C23B C22B C27B 123.1(4) . .
C21B C22B C27B 116.9(4) . .
C24B C23B C22B 120.0 . .
C24B C23B H23B 120.0 . .
C22B C23B H23B 120.0 . .
C23B C24B C25B 120.0 . .
C23B C24B H24B 120.0 . .
C25B C24B H24B 120.0 . .
C26B C25B C24B 120.0 . .
C26B C25B H25B 120.0 . .
C24B C25B H25B 120.0 . .
C25B C26B C21B 120.0 . .
C25B C26B C30 124.4(3) . .
C21B C26B C30 115.5(3) . .
C29A C27A C22A 122.4(10) . .
C29A C27A C28A 102.6(10) . .
C22A C27A C28A 115.6(7) . .
C29A C27A H27A 104.9 . .
C22A C27A H27A 104.9 . .
C28A C27A H27A 104.9 . .
C27A C28A H28D 109.5 . .
C27A C28A H28E 109.5 . .
H28D C28A H28E 109.5 . .
C27A C28A H28F 109.5 . .
H28D C28A H28F 109.5 . .
H28E C28A H28F 109.5 . .
C27A C29A H29A 109.5 . .
C27A C29A H29B 109.5 . .
H29A C29A H29B 109.5 . .
C27A C29A H29C 109.5 . .
H29A C29A H29C 109.5 . .
H29B C29A H29C 109.5 . .
C29B C27B C28B 112.6(8) . .
C29B C27B C22B 109.2(7) . .
C28B C27B C22B 108.1(7) . .
C29B C27B H27B 109.0 . .
C28B C27B H27B 109.0 . .
C22B C27B H27B 109.0 . .
C27B C28B H28A 109.5 . .
C27B C28B H28B 109.5 . .
H28A C28B H28B 109.5 . .
C27B C28B H28C 109.5 . .
H28A C28B H28C 109.5 . .
H28B C28B H28C 109.5 . .
C27B C29B H29D 109.5 . .
C27B C29B H29E 109.5 . .
H29D C29B H29E 109.5 . .
C27B C29B H29F 109.5 . .
H29D C29B H29F 109.5 . .
H29E C29B H29F 109.5 . .
C26A C30 C31 110.8(5) . .
C26A C30 C32B 132.1(7) . .
C31 C30 C32B 113.4(7) . .
C26A C30 C32A 106.7(6) . .
C31 C30 C32A 104.4(5) . .
C32B C30 C32A 44.8(6) . .
C26A C30 C26B 5.0(4) . .
C31 C30 C26B 115.6(4) . .
C32B C30 C26B 127.2(7) . .
C32A C30 C26B 103.7(5) . .
C26A C30 H30 111.5 . .
C31 C30 H30 111.5 . .
C32B C30 H30 67.6 . .
C32A C30 H30 111.5 . .
C26B C30 H30 109.7 . .
C30 C31 H31A 109.5 . .
C30 C31 H31B 109.5 . .
H31A C31 H31B 109.5 . .
C30 C31 H31C 109.5 . .
H31A C31 H31C 109.5 . .
H31B C31 H31C 109.5 . .
C30 C32A H32A 109.5 . .
C30 C32A H32B 109.5 . .
C30 C32A H32C 109.5 . .
C30 C32B H32D 109.5 . .
C30 C32B H32E 109.5 . .
H32D C32B H32E 109.5 . .
C30 C32B H32F 109.5 . .
H32D C32B H32F 109.5 . .
H32E C32B H32F 109.5 . .
C1S N1S C1S 68.2(4) 2_665 15_565
C1S N1S C1S 105.0(8) 2_665 .
C1S N1S C1S 68.2(4) 15_565 .
C1S N1S C1S 68.2(4) 2_665 16_655
C1S N1S C1S 105.0(8) 15_565 16_655
C1S N1S C1S 68.2(4) . 16_655
C1S N1S Co1 127.5(4) 2_665 .
C1S N1S Co1 127.5(4) 15_565 .
C1S N1S Co1 127.5(4) . .
C1S N1S Co1 127.5(4) 16_655 .
N1S C1S C2S 112.2(7) . .
N1S C1S C1S 55.9(2) . 15_565
C2S C1S C1S 81.6(5) . 15_565
N1S C1S C1S 55.9(2) . 16_655
C2S C1S C1S 77.0(5) . 16_655
C1S C1S C1S 90.002(3) 15_565 16_655
N1S C1S N2S 91.2(6) . 15_565
C2S C1S N2S 32.9(4) . 15_565
C1S C1S N2S 48.9(4) 15_565 15_565
C1S C1S N2S 83.5(3) 16_655 15_565
N1S C1S C2S 91.2(6) . 15_565
C2S C1S C2S 32.9(4) . 15_565
C1S C1S C2S 48.9(4) 15_565 15_565
C1S C1S C2S 83.5(3) 16_655 15_565
N2S C1S C2S 0.0(7) 15_565 15_565
N1S C1S N2S 87.4(6) . 16_655
C2S C1S N2S 30.4(4) . 16_655
C1S C1S N2S 80.4(4) 15_565 16_655
C1S C1S N2S 46.8(3) 16_655 16_655
N2S C1S N2S 44.3(4) 15_565 16_655
C2S C1S N2S 44.3(4) 15_565 16_655
N1S C1S C2S 87.4(6) . 16_655
C2S C1S C2S 30.4(4) . 16_655
C1S C1S C2S 80.4(4) 15_565 16_655
C1S C1S C2S 46.8(3) 16_655 16_655
N2S C1S C2S 44.3(4) 15_565 16_655
C2S C1S C2S 44.3(4) 15_565 16_655
N2S C1S C2S 0.0(8) 16_655 16_655
N2S C2S C2S 0.0(15) 16_655 16_655
N2S C2S N2S 89.996(8) 16_655 15_565
C2S C2S N2S 89.996(8) 16_655 15_565
N2S C2S C2S 89.996(8) 16_655 15_565
C2S C2S C2S 89.996(8) 16_655 15_565
N2S C2S C2S 0.0(14) 15_565 15_565
N2S C2S C1S 103.9(6) 16_655 .
C2S C2S C1S 103.9(6) 16_655 .
N2S C2S C1S 97.0(7) 15_565 .
C2S C2S C1S 97.0(7) 15_565 .
N2S C2S C2S 44.998(4) 16_655 2_665
C2S C2S C2S 44.998(4) 16_655 2_665
N2S C2S C2S 44.998(8) 15_565 2_665
C2S C2S C2S 44.998(8) 15_565 2_665
C1S C2S C2S 104.8(5) . 2_665
N2S C2S N2S 44.998(4) 16_655 2_665
C2S C2S N2S 44.998(4) 16_655 2_665
N2S C2S N2S 44.998(8) 15_565 2_665
C2S C2S N2S 44.998(8) 15_565 2_665
C1S C2S N2S 104.8(5) . 2_665
C2S C2S N2S 0.0(12) 2_665 2_665
N2S C2S C1S 50.1(5) 16_655 16_655
C2S C2S C1S 50.1(5) 16_655 16_655
N2S C2S C1S 100.7(5) 15_565 16_655
C2S C2S C1S 100.7(5) 15_565 16_655
C1S C2S C1S 54.1(5) . 16_655
C2S C2S C1S 71.2(6) 2_665 16_655
N2S C2S C1S 71.2(6) 2_665 16_655
N2S C2S C1S 95.1(6) 16_655 15_565
C2S C2S C1S 95.1(6) 16_655 15_565
N2S C2S C1S 45.7(4) 15_565 15_565
C2S C2S C1S 45.7(4) 15_565 15_565
C1S C2S C1S 51.7(5) . 15_565
C2S C2S C1S 64.5(6) 2_665 15_565
N2S C2S C1S 64.5(6) 2_665 15_565
C1S C2S C1S 70.0(6) 16_655 15_565
C3S N3S C3S 68.8(4) 16_655 2_665
C3S N3S C3S 106.0(7) 16_655 15_565
C3S N3S C3S 68.8(4) 2_665 15_565
C3S N3S C3S 68.8(4) 16_655 .
C3S N3S C3S 106.0(7) 2_665 .
C3S N3S C3S 68.8(4) 15_565 .
C3S N3S Co1 127.0(4) 16_655 .
C3S N3S Co1 127.0(4) 2_665 .
C3S N3S Co1 127.0(4) 15_565 .
C3S N3S Co1 127.0(4) . .
N3S C3S C4S 110.7(6) . .
N3S C3S C3S 55.60(19) . 16_655
C4S C3S C3S 77.2(5) . 16_655
N3S C3S C3S 55.61(19) . 15_565
C4S C3S C3S 79.9(5) . 15_565
C3S C3S C3S 89.998(3) 16_655 15_565
N3S C3S N4S 89.1(5) . 15_565
C4S C3S N4S 32.2(4) . 15_565
C3S C3S N4S 82.3(3) 16_655 15_565
C3S C3S N4S 47.8(3) 15_565 15_565
N3S C3S C4S 89.1(5) . 15_565
C4S C3S C4S 32.2(4) . 15_565
C3S C3S C4S 82.3(3) 16_655 15_565
C3S C3S C4S 47.8(3) 15_565 15_565
N4S C3S C4S 0.0(6) 15_565 15_565
N3S C3S N4S 86.9(5) . 16_655
C4S C3S N4S 30.7(4) . 16_655
C3S C3S N4S 46.6(3) 16_655 16_655
C3S C3S N4S 80.6(3) 15_565 16_655
N4S C3S N4S 44.2(4) 15_565 16_655
C4S C3S N4S 44.2(4) 15_565 16_655
N3S C3S C4S 86.9(5) . 16_655
C4S C3S C4S 30.7(4) . 16_655
C3S C3S C4S 46.6(3) 16_655 16_655
C3S C3S C4S 80.6(3) 15_565 16_655
N4S C3S C4S 44.2(4) 15_565 16_655
C4S C3S C4S 44.2(4) 15_565 16_655
N4S C3S C4S 0.0(9) 16_655 16_655
N4S C4S C4S 0.0(11) 15_565 15_565
N4S C4S N4S 90.000(4) 15_565 16_655
C4S C4S N4S 90.000(4) 15_565 16_655
N4S C4S C4S 90.000(4) 15_565 16_655
C4S C4S C4S 90.000(4) 15_565 16_655
N4S C4S C4S 0.0(15) 16_655 16_655
N4S C4S C3S 99.2(7) 15_565 .
C4S C4S C3S 99.2(7) 15_565 .
N4S C4S C3S 103.4(6) 16_655 .
C4S C4S C3S 103.4(6) 16_655 .
N4S C4S N4S 45.012(7) 15_565 2_665
C4S C4S N4S 45.012(7) 15_565 2_665
N4S C4S N4S 44.989(4) 16_655 2_665
C4S C4S N4S 44.989(4) 16_655 2_665
C3S C4S N4S 106.1(4) . 2_665
N4S C4S C4S 45.012(7) 15_565 2_665
C4S C4S C4S 45.012(7) 15_565 2_665
N4S C4S C4S 44.989(4) 16_655 2_665
C4S C4S C4S 44.989(4) 16_655 2_665
C3S C4S C4S 106.1(4) . 2_665
N4S C4S C4S 0.0(10) 2_665 2_665
N4S C4S C3S 100.2(5) 15_565 16_655
C4S C4S C3S 100.2(5) 15_565 16_655
N4S C4S C3S 48.6(5) 16_655 16_655
C4S C4S C3S 48.6(5) 16_655 16_655
C3S C4S C3S 55.0(5) . 16_655
N4S C4S C3S 69.9(6) 2_665 16_655
C4S C4S C3S 69.9(6) 2_665 16_655
N4S C4S C3S 45.9(4) 15_565 15_565
C4S C4S C3S 45.9(4) 15_565 15_565
N4S C4S C3S 96.8(5) 16_655 15_565
C4S C4S C3S 96.8(5) 16_655 15_565
C3S C4S C3S 53.5(5) . 15_565
N4S C4S C3S 65.9(6) 2_665 15_565
C4S C4S C3S 65.9(6) 2_665 15_565
C3S C4S C3S 71.7(5) 16_655 15_565

loop_
_geom_bond_atom_site_label_1
_geom_bond_atom_site_label_2
_geom_bond_distance
_geom_bond_site_symmetry_2
Co1 N1 1.926(2) 15_565
Co1 N1 1.926(2) 2_665
Co1 N1 1.926(2) 16_655
Co1 N1 1.926(2) .
Co1 N1S 1.934(5) .
Co1 N3S 1.959(5) .
O1 C3 1.371(3) .
O1 C9 1.399(3) .
O2 C21B 1.341(3) .
O2 C4 1.373(3) .
O2 C21A 1.391(4) .
N1 C7 1.366(3) .
N1 C8 1.371(3) 16_655
N2 C7 1.311(3) .
N2 C8 1.319(3) .
C1 C2 1.388(4) .
C1 C6 1.390(3) .
C1 C8 1.453(3) 16_655
C2 C3 1.385(4) .
C2 H2 0.9500 .
C3 C4 1.407(4) .
C4 C5 1.378(4) .
C5 C6 1.378(4) .
C5 H5 0.9500 .
C6 C7 1.451(4) .
C8 N1 1.371(3) 15_565
C8 C1 1.453(3) 15_565
C9 C14 1.380(5) .
C9 C10 1.405(5) .
C10 C11 1.388(5) .
C10 C15 1.501(5) .
C11 C12 1.358(7) .
C11 H11 0.9500 .
C12 C13 1.363(7) .
C12 H12 0.9500 .
C13 C14 1.423(6) .
C13 H13 0.9500 .
C14 C18 1.509(6) .
C15 C17 1.531(6) .
C15 C16 1.533(5) .
C15 H15 1.0000 .
C16 H16A 0.9800 .
C16 H16B 0.9800 .
C16 H16C 0.9800 .
C17 H17A 0.9800 .
C17 H17B 0.9800 .
C17 H17C 0.9800 .
C18 C20 1.515(7) .
C18 C19 1.523(8) .
C18 H18 1.0000 .
C19 H19A 0.9800 .
C19 H19B 0.9800 .
C19 H19C 0.9800 .
C20 H20A 0.9800 .
C20 H20B 0.9800 .
C20 H20C 0.9800 .
C21A C22A 1.3900 .
C21A C26A 1.3900 .
C22A C23A 1.3900 .
C22A C27A 1.549(10) .
C23A C24A 1.3900 .
C23A H23A 0.9500 .
C24A C25A 1.3900 .
C24A H24A 0.9500 .
C25A C26A 1.3900 .
C25A H25A 0.9500 .
C26A C30 1.254(7) .
C21B C22B 1.3900 .
C21B C26B 1.3900 .
C22B C23B 1.3900 .
C22B C27B 1.522(8) .
C23B C24B 1.3900 .
C23B H23B 0.9500 .
C24B C25B 1.3900 .
C24B H24B 0.9500 .
C25B C26B 1.3900 .
C25B H25B 0.9500 .
C26B C30 1.670(6) .
C27A C29A 1.483(19) .
C27A C28A 1.682(16) .
C27A H27A 1.0000 .
C28A H28D 0.9800 .
C28A H28E 0.9800 .
C28A H28F 0.9800 .
C29A H29A 0.9800 .
C29A H29B 0.9800 .
C29A H29C 0.9800 .
C27B C29B 1.453(13) .
C27B C28B 1.494(13) .
C27B H27B 1.0000 .
C28B H28A 0.9800 .
C28B H28B 0.9800 .
C28B H28C 0.9800 .
C29B H29D 0.9800 .
C29B H29E 0.9800 .
C29B H29F 0.9800 .
C30 C31 1.512(6) .
C30 C32B 1.516(14) .
C30 C32A 1.617(10) .
C30 H30 1.0000 .
C31 H31A 0.9800 .
C31 H31B 0.9800 .
C31 H31C 0.9800 .
C32A H32A 0.9800 .
C32A H32B 0.9800 .
C32A H32C 0.9800 .
C32B H32D 0.9800 .
C32B H32E 0.9800 .
C32B H32F 0.9800 .
N1S C1S 1.324(9) 2_665
N1S C1S 1.324(9) 15_565
N1S C1S 1.324(9) .
N1S C1S 1.324(9) 16_655
C1S C2S 1.380(11) .
C1S C1S 1.485(12) 15_565
C1S C1S 1.485(12) 16_655
C1S N2S 1.785(12) 15_565
C1S C2S 1.785(12) 15_565
C1S N2S 1.873(12) 16_655
C1S C2S 1.873(12) 16_655
C2S N2S 0.977(9) 16_655
C2S C2S 0.977(9) 16_655
C2S N2S 0.978(9) 15_565
C2S C2S 0.978(9) 15_565
C2S C2S 1.382(12) 2_665
C2S N2S 1.382(12) 2_665
C2S C1S 1.785(12) 16_655
C2S C1S 1.873(12) 15_565
N3S C3S 1.334(8) 16_655
N3S C3S 1.334(8) 2_665
N3S C3S 1.334(8) 15_565
N3S C3S 1.334(8) .
C3S C4S 1.362(10) .
C3S C3S 1.507(11) 16_655
C3S C3S 1.507(11) 15_565
C3S N4S 1.793(11) 15_565
C3S C4S 1.793(11) 15_565
C3S N4S 1.845(11) 16_655
C3S C4S 1.845(11) 16_655
C4S N4S 0.968(8) 15_565
C4S C4S 0.968(8) 15_565
C4S N4S 0.968(8) 16_655
C4S C4S 0.968(8) 16_655
C4S N4S 1.369(12) 2_665
C4S C4S 1.369(12) 2_665
C4S C3S 1.793(11) 16_655
C4S C3S 1.845(11) 15_565

loop_
_geom_torsion_atom_site_label_1
_geom_torsion_atom_site_label_2
_geom_torsion_atom_site_label_3
_geom_torsion_atom_site_label_4
_geom_torsion
_geom_torsion_site_symmetry_1
_geom_torsion_site_symmetry_4
N1 Co1 N1 C7 -2.9(3) 15_565 .
N1 Co1 N1 C7 86.7(2) 2_665 .
N1 Co1 N1 C7 176.16(17) 16_655 .
N1S Co1 N1 C7 -93.4(2) . .
N3S Co1 N1 C7 86.6(2) . .
N1 Co1 N1 C8 -176.09(18) 15_565 16_655
N1 Co1 N1 C8 -86.5(2) 2_665 16_655
N1 Co1 N1 C8 2.9(3) 16_655 16_655
N1S Co1 N1 C8 93.4(2) . 16_655
N3S Co1 N1 C8 -86.6(2) . 16_655
C6 C1 C2 C3 -1.9(4) . .
C8 C1 C2 C3 173.4(3) 16_655 .
C9 O1 C3 C2 2.7(4) . .
C9 O1 C3 C4 -177.3(3) . .
C1 C2 C3 O1 -178.1(3) . .
C1 C2 C3 C4 2.0(4) . .
C21B O2 C4 C5 14.3(5) . .
C21A O2 C4 C5 4.0(5) . .
C21B O2 C4 C3 -168.7(3) . .
C21A O2 C4 C3 -179.0(3) . .
O1 C3 C4 O2 2.7(4) . .
C2 C3 C4 O2 -177.4(3) . .
O1 C3 C4 C5 179.8(3) . .
C2 C3 C4 C5 -0.3(5) . .
O2 C4 C5 C6 175.3(3) . .
C3 C4 C5 C6 -1.4(5) . .
C4 C5 C6 C1 1.5(5) . .
C4 C5 C6 C7 -172.4(3) . .
C2 C1 C6 C5 0.2(5) . .
C8 C1 C6 C5 -176.2(3) 16_655 .
C2 C1 C6 C7 175.4(3) . .
C8 C1 C6 C7 -1.1(3) 16_655 .
C8 N2 C7 N1 -1.1(5) . .
C8 N2 C7 C6 175.3(3) . .
C8 N1 C7 N2 176.9(3) 16_655 .
Co1 N1 C7 N2 2.6(4) . .
C8 N1 C7 C6 0.1(3) 16_655 .
Co1 N1 C7 C6 -174.19(19) . .
C5 C6 C7 N2 -1.9(5) . .
C1 C6 C7 N2 -176.4(3) . .
C5 C6 C7 N1 175.2(3) . .
C1 C6 C7 N1 0.7(3) . .
C7 N2 C8 N1 1.2(5) . 15_565
C7 N2 C8 C1 -174.5(3) . 15_565
C3 O1 C9 C14 -99.2(3) . .
C3 O1 C9 C10 86.0(3) . .
C14 C9 C10 C11 -0.1(5) . .
O1 C9 C10 C11 174.2(3) . .
C14 C9 C10 C15 -177.1(3) . .
O1 C9 C10 C15 -2.8(4) . .
C9 C10 C11 C12 0.3(5) . .
C15 C10 C11 C12 177.2(3) . .
C10 C11 C12 C13 0.3(6) . .
C11 C12 C13 C14 -1.0(7) . .
O1 C9 C14 C13 -174.9(3) . .
C10 C9 C14 C13 -0.6(5) . .
O1 C9 C14 C18 2.6(4) . .
C10 C9 C14 C18 176.9(3) . .
C12 C13 C14 C9 1.1(5) . .
C12 C13 C14 C18 -176.3(4) . .
C11 C10 C15 C17 20.4(5) . .
C9 C10 C15 C17 -162.8(3) . .
C11 C10 C15 C16 -102.2(4) . .
C9 C10 C15 C16 74.6(4) . .
C9 C14 C18 C20 -82.5(5) . .
C13 C14 C18 C20 94.8(5) . .
C9 C14 C18 C19 154.9(5) . .
C13 C14 C18 C19 -27.8(6) . .
C21B O2 C21A C22A 10(2) . .
C4 O2 C21A C22A 96.8(4) . .
C21B O2 C21A C26A -171(3) . .
C4 O2 C21A C26A -83.5(4) . .
C26A C21A C22A C23A 0.0 . .
O2 C21A C22A C23A 179.7(5) . .
C26A C21A C22A C27A 176.3(6) . .
O2 C21A C22A C27A -4.0(6) . .
C21A C22A C23A C24A 0.0 . .
C27A C22A C23A C24A -176.4(6) . .
C22A C23A C24A C25A 0.0 . .
C23A C24A C25A C26A 0.0 . .
C24A C25A C26A C30 175.6(5) . .
C24A C25A C26A C21A 0.0 . .
C22A C21A C26A C30 -174.9(6) . .
O2 C21A C26A C30 5.5(6) . .
C22A C21A C26A C25A 0.0 . .
O2 C21A C26A C25A -179.7(5) . .
C4 O2 C21B C22B 95.1(3) . .
C21A O2 C21B C22B -168(3) . .
C4 O2 C21B C26B -85.3(4) . .
C21A O2 C21B C26B 12(2) . .
O2 C21B C22B C23B 179.6(4) . .
C26B C21B C22B C23B 0.0 . .
O2 C21B C22B C27B 2.3(5) . .
C26B C21B C22B C27B -177.4(5) . .
C21B C22B C23B C24B 0.0 . .
C27B C22B C23B C24B 177.2(5) . .
C22B C23B C24B C25B 0.0 . .
C23B C24B C25B C26B 0.0 . .
C24B C25B C26B C21B 0.0 . .
C24B C25B C26B C30 -176.9(4) . .
O2 C21B C26B C25B -179.6(5) . .
C22B C21B C26B C25B 0.0 . .
O2 C21B C26B C30 -2.5(4) . .
C22B C21B C26B C30 177.2(4) . .
C23A C22A C27A C29A 22.0(12) . .
C21A C22A C27A C29A -154.3(10) . .
C23A C22A C27A C28A -104.3(9) . .
C21A C22A C27A C28A 79.4(9) . .
C23B C22B C27B C29B 72.1(8) . .
C21B C22B C27B C29B -110.7(7) . .
C23B C22B C27B C28B -50.8(8) . .
C21B C22B C27B C28B 126.5(7) . .
C25A C26A C30 C31 79.6(5) . .
C21A C26A C30 C31 -105.2(5) . .
C25A C26A C30 C32B -76.7(10) . .
C21A C26A C30 C32B 98.5(10) . .
C25A C26A C30 C32A -33.4(6) . .
C21A C26A C30 C32A 141.8(5) . .
C25A C26A C30 C26B -86(3) . .
C21A C26A C30 C26B 89(3) . .
C25B C26B C30 C26A 93(3) . .
C21B C26B C30 C26A -84(3) . .
C25B C26B C30 C31 78.5(5) . .
C21B C26B C30 C31 -98.5(5) . .
C25B C26B C30 C32B -78.0(9) . .
C21B C26B C30 C32B 105.0(9) . .
C25B C26B C30 C32A -35.1(5) . .
C21B C26B C30 C32A 147.9(4) . .
N1 Co1 N1S C1S -134.6(5) 15_565 2_665
N1 Co1 N1S C1S 135.4(5) 2_665 2_665
N1 Co1 N1S C1S 45.4(5) 16_655 2_665
N1 Co1 N1S C1S -44.6(5) . 2_665
N3S Co1 N1S C1S 0(100) . 2_665
N1 Co1 N1S C1S 135.4(5) 15_565 15_565
N1 Co1 N1S C1S 45.4(5) 2_665 15_565
N1 Co1 N1S C1S -44.6(5) 16_655 15_565
N1 Co1 N1S C1S -134.6(5) . 15_565
N3S Co1 N1S C1S 0(100) . 15_565
N1 Co1 N1S C1S 45.4(5) 15_565 .
N1 Co1 N1S C1S -44.6(5) 2_665 .
N1 Co1 N1S C1S -134.6(5) 16_655 .
N1 Co1 N1S C1S 135.4(5) . .
N3S Co1 N1S C1S 0(98) . .
N1 Co1 N1S C1S -44.6(5) 15_565 16_655
N1 Co1 N1S C1S -134.6(5) 2_665 16_655
N1 Co1 N1S C1S 135.4(5) 16_655 16_655
N1 Co1 N1S C1S 45.4(5) . 16_655
N3S Co1 N1S C1S 0(71) . 16_655
C1S N1S C1S C2S 3.4(6) 2_665 .
C1S N1S C1S C2S 62.1(6) 15_565 .
C1S N1S C1S C2S -55.2(7) 16_655 .
Co1 N1S C1S C2S -176.6(6) . .
C1S N1S C1S C1S -58.7(2) 2_665 15_565
C1S N1S C1S C1S -117.3(5) 16_655 15_565
Co1 N1S C1S C1S 121.3(2) . 15_565
C1S N1S C1S C1S 58.7(2) 2_665 16_655
C1S N1S C1S C1S 117.3(5) 15_565 16_655
Co1 N1S C1S C1S -121.3(2) . 16_655
C1S N1S C1S N2S -22.6(2) 2_665 15_565
C1S N1S C1S N2S 36.0(4) 15_565 15_565
C1S N1S C1S N2S -81.3(3) 16_655 15_565
Co1 N1S C1S N2S 157.4(2) . 15_565
C1S N1S C1S C2S -22.6(2) 2_665 15_565
C1S N1S C1S C2S 36.0(4) 15_565 15_565
C1S N1S C1S C2S -81.3(3) 16_655 15_565
Co1 N1S C1S C2S 157.4(2) . 15_565
C1S N1S C1S N2S 21.5(2) 2_665 16_655
C1S N1S C1S N2S 80.2(3) 15_565 16_655
C1S N1S C1S N2S -37.1(4) 16_655 16_655
Co1 N1S C1S N2S -158.5(2) . 16_655
C1S N1S C1S C2S 21.5(2) 2_665 16_655
C1S N1S C1S C2S 80.2(3) 15_565 16_655
C1S N1S C1S C2S -37.1(4) 16_655 16_655
Co1 N1S C1S C2S -158.5(2) . 16_655
N1S C1S C2S N2S 37.8(15) . 16_655
C1S C1S C2S N2S 85.5(12) 15_565 16_655
C1S C1S C2S N2S -6.5(12) 16_655 16_655
N2S C1S C2S N2S 91.73(15) 15_565 16_655
C2S C1S C2S N2S 91.73(15) 15_565 16_655
C2S C1S C2S N2S 0.000(2) 16_655 16_655
N1S C1S C2S C2S 37.8(15) . 16_655
C1S C1S C2S C2S 85.5(12) 15_565 16_655
C1S C1S C2S C2S -6.5(12) 16_655 16_655
N2S C1S C2S C2S 91.73(15) 15_565 16_655
C2S C1S C2S C2S 91.73(15) 15_565 16_655
N2S C1S C2S C2S 0.000(2) 16_655 16_655
N1S C1S C2S N2S -53.9(14) . 15_565
C1S C1S C2S N2S -6.2(11) 15_565 15_565
C1S C1S C2S N2S -98.2(11) 16_655 15_565
C2S C1S C2S N2S 0.000(2) 15_565 15_565
N2S C1S C2S N2S -91.73(15) 16_655 15_565
C2S C1S C2S N2S -91.73(15) 16_655 15_565
N1S C1S C2S C2S -53.9(14) . 15_565
C1S C1S C2S C2S -6.2(11) 15_565 15_565
C1S C1S C2S C2S -98.2(11) 16_655 15_565
N2S C1S C2S C2S 0.000(2) 15_565 15_565
N2S C1S C2S C2S -91.73(15) 16_655 15_565
C2S C1S C2S C2S -91.73(15) 16_655 15_565
N1S C1S C2S C2S -8.7(15) . 2_665
C1S C1S C2S C2S 39.0(12) 15_565 2_665
C1S C1S C2S C2S -53.0(12) 16_655 2_665
N2S C1S C2S C2S 45.20(17) 15_565 2_665
C2S C1S C2S C2S 45.20(17) 15_565 2_665
N2S C1S C2S C2S -46.52(10) 16_655 2_665
C2S C1S C2S C2S -46.52(10) 16_655 2_665
N1S C1S C2S N2S -8.7(15) . 2_665
C1S C1S C2S N2S 39.0(12) 15_565 2_665
C1S C1S C2S N2S -53.0(12) 16_655 2_665
N2S C1S C2S N2S 45.20(17) 15_565 2_665
C2S C1S C2S N2S 45.20(17) 15_565 2_665
N2S C1S C2S N2S -46.52(10) 16_655 2_665
C2S C1S C2S N2S -46.52(10) 16_655 2_665
N1S C1S C2S C1S 44.3(3) . 16_655
C1S C1S C2S C1S 91.97(12) 15_565 16_655
N2S C1S C2S C1S 98.2(11) 15_565 16_655
C2S C1S C2S C1S 98.2(11) 15_565 16_655
N2S C1S C2S C1S 6.5(12) 16_655 16_655
C2S C1S C2S C1S 6.5(12) 16_655 16_655
N1S C1S C2S C1S -47.7(3) . 15_565
C1S C1S C2S C1S -91.97(12) 16_655 15_565
N2S C1S C2S C1S 6.2(11) 15_565 15_565
C2S C1S C2S C1S 6.2(11) 15_565 15_565
N2S C1S C2S C1S -85.5(12) 16_655 15_565
C2S C1S C2S C1S -85.5(12) 16_655 15_565
N1 Co1 N3S C3S 34.4(4) 15_565 16_655
N1 Co1 N3S C3S 124.4(4) 2_665 16_655
N1 Co1 N3S C3S -145.6(4) 16_655 16_655
N1 Co1 N3S C3S -55.6(4) . 16_655
N1S Co1 N3S C3S 0(46) . 16_655
N1 Co1 N3S C3S 124.4(4) 15_565 2_665
N1 Co1 N3S C3S -145.6(4) 2_665 2_665
N1 Co1 N3S C3S -55.6(4) 16_655 2_665
N1 Co1 N3S C3S 34.4(4) . 2_665
N1S Co1 N3S C3S 0(100) . 2_665
N1 Co1 N3S C3S -145.6(4) 15_565 15_565
N1 Co1 N3S C3S -55.6(4) 2_665 15_565
N1 Co1 N3S C3S 34.4(4) 16_655 15_565
N1 Co1 N3S C3S 124.4(4) . 15_565
N1S Co1 N3S C3S 0(100) . 15_565
N1 Co1 N3S C3S -55.6(4) 15_565 .
N1 Co1 N3S C3S 34.4(4) 2_665 .
N1 Co1 N3S C3S 124.4(4) 16_655 .
N1 Co1 N3S C3S -145.6(4) . .
N1S Co1 N3S C3S 0(100) . .
C3S N3S C3S C4S 57.0(6) 16_655 .
C3S N3S C3S C4S -2.0(5) 2_665 .
C3S N3S C3S C4S -61.0(6) 15_565 .
Co1 N3S C3S C4S 178.0(5) . .
C3S N3S C3S C3S -59.0(2) 2_665 16_655
C3S N3S C3S C3S -117.9(4) 15_565 16_655
Co1 N3S C3S C3S 121.0(2) . 16_655
C3S N3S C3S C3S 117.9(4) 16_655 15_565
C3S N3S C3S C3S 59.0(2) 2_665 15_565
Co1 N3S C3S C3S -121.0(2) . 15_565
C3S N3S C3S N4S 81.4(3) 16_655 15_565
C3S N3S C3S N4S 22.4(2) 2_665 15_565
C3S N3S C3S N4S -36.6(4) 15_565 15_565
Co1 N3S C3S N4S -157.6(2) . 15_565
C3S N3S C3S C4S 81.4(3) 16_655 15_565
C3S N3S C3S C4S 22.4(2) 2_665 15_565
C3S N3S C3S C4S -36.6(4) 15_565 15_565
Co1 N3S C3S C4S -157.6(2) . 15_565
C3S N3S C3S N4S 37.2(4) 16_655 16_655
C3S N3S C3S N4S -21.8(2) 2_665 16_655
C3S N3S C3S N4S -80.7(3) 15_565 16_655
Co1 N3S C3S N4S 158.2(2) . 16_655
C3S N3S C3S C4S 37.2(4) 16_655 16_655
C3S N3S C3S C4S -21.8(2) 2_665 16_655
C3S N3S C3S C4S -80.7(3) 15_565 16_655
Co1 N3S C3S C4S 158.2(2) . 16_655
N3S C3S C4S N4S 50.8(13) . 15_565
C3S C3S C4S N4S 96.0(10) 16_655 15_565
C3S C3S C4S N4S 3.7(10) 15_565 15_565
C4S C3S C4S N4S 0.000(1) 15_565 15_565
N4S C3S C4S N4S 92.23(13) 16_655 15_565
C4S C3S C4S N4S 92.23(13) 16_655 15_565
N3S C3S C4S C4S 50.8(13) . 15_565
C3S C3S C4S C4S 96.0(10) 16_655 15_565
C3S C3S C4S C4S 3.7(10) 15_565 15_565
N4S C3S C4S C4S 0.000(1) 15_565 15_565
N4S C3S C4S C4S 92.23(13) 16_655 15_565
C4S C3S C4S C4S 92.23(13) 16_655 15_565
N3S C3S C4S N4S -41.4(13) . 16_655
C3S C3S C4S N4S 3.8(11) 16_655 16_655
C3S C3S C4S N4S -88.5(11) 15_565 16_655
N4S C3S C4S N4S -92.23(13) 15_565 16_655
C4S C3S C4S N4S -92.23(13) 15_565 16_655
C4S C3S C4S N4S 0.000(5) 16_655 16_655
N3S C3S C4S C4S -41.4(13) . 16_655
C3S C3S C4S C4S 3.8(11) 16_655 16_655
C3S C3S C4S C4S -88.5(11) 15_565 16_655
N4S C3S C4S C4S -92.23(13) 15_565 16_655
C4S C3S C4S C4S -92.23(13) 15_565 16_655
N4S C3S C4S C4S 0.000(5) 16_655 16_655
N3S C3S C4S N4S 5.1(14) . 2_665
C3S C3S C4S N4S 50.3(11) 16_655 2_665
C3S C3S C4S N4S -42.0(11) 15_565 2_665
N4S C3S C4S N4S -45.69(15) 15_565 2_665
C4S C3S C4S N4S -45.69(15) 15_565 2_665
N4S C3S C4S N4S 46.54(12) 16_655 2_665
C4S C3S C4S N4S 46.54(12) 16_655 2_665
N3S C3S C4S C4S 5.1(14) . 2_665
C3S C3S C4S C4S 50.3(11) 16_655 2_665
C3S C3S C4S C4S -42.0(11) 15_565 2_665
N4S C3S C4S C4S -45.69(15) 15_565 2_665
C4S C3S C4S C4S -45.69(15) 15_565 2_665
N4S C3S C4S C4S 46.54(12) 16_655 2_665
C4S C3S C4S C4S 46.54(12) 16_655 2_665
N3S C3S C4S C3S -45.2(3) . 16_655
C3S C3S C4S C3S -92.32(12) 15_565 16_655
N4S C3S C4S C3S -96.0(10) 15_565 16_655
C4S C3S C4S C3S -96.0(10) 15_565 16_655
N4S C3S C4S C3S -3.8(11) 16_655 16_655
C4S C3S C4S C3S -3.8(11) 16_655 16_655
N3S C3S C4S C3S 47.1(3) . 15_565
C3S C3S C4S C3S 92.32(12) 16_655 15_565
N4S C3S C4S C3S -3.7(10) 15_565 15_565
C4S C3S C4S C3S -3.7(10) 15_565 15_565
N4S C3S C4S C3S 88.5(11) 16_655 15_565
C4S C3S C4S C3S 88.5(11) 16_655 15_565
